data_1568071
loop_
_publ_author_name
'Li, Bin'
'Yu, Ying'
'Xin, Mingyang'
'Xu, Jialiang'
'Zhao, Tianzhe'
'Kang, Huimin'
'Xing, Guoxiang'
'Zhao, Peisheng'
'Zhang, Tianyong'
'Jiang, Shuang'

_publ_section_title
;
 Second-order nonlinear optical properties of copper-based hybrid
 organic-inorganic perovskites induced by chiral amines.
;
_journal_issue 4
_journal_name_full Nanoscale
_journal_page_first 1595
_journal_page_last 1601
_journal_paper_doi 10.1039/d2nr05022f
_journal_volume 15
_journal_year 2023
_chemical_absolute_configuration ad
_chemical_formula_moiety 'Cl4 Cu, 2(C12 H14 N)'
_chemical_formula_sum 'C24 H28 Cl4 Cu N2'
_chemical_formula_weight 549.82
_space_group_crystal_system monoclinic
_space_group_IT_number 4
_space_group_name_Hall 'P 2yb'
_space_group_name_H-M_alt 'P 1 21 1'
_atom_sites_solution_hydrogens geom
_audit_creation_date 2021-12-24
_audit_creation_method
;
Olex2 1.2
(compiled 2018.05.29 svn.r3508 for OlexSys, GUI svn.r5506)
;
_audit_update_record
;
2022-09-09 deposited with the CCDC.	2022-12-04 downloaded from the CCDC.
;
_cell_angle_alpha 90
_cell_angle_beta 94.341(2)
_cell_angle_gamma 90
_cell_formula_units_Z 2
_cell_length_a 12.6550(3)
_cell_length_b 7.1832(2)
_cell_length_c 13.9997(3)
_cell_measurement_reflns_used 13984
_cell_measurement_temperature 199.98(10)
_cell_measurement_theta_max 30.6270
_cell_measurement_theta_min 2.0770
_cell_volume 1268.97(5)
_computing_cell_refinement 'CrysAlisPro 1.171.40.84a (Rigaku OD, 2020)'
_computing_data_collection 'CrysAlisPro 1.171.40.84a (Rigaku OD, 2020)'
_computing_data_reduction 'CrysAlisPro 1.171.40.84a (Rigaku OD, 2020)'
_computing_molecular_graphics 'Olex2 (Dolomanov et al., 2009)'
_computing_publication_material 'Olex2 (Dolomanov et al., 2009)'
_computing_structure_refinement 'ShelXL (Sheldrick, 2015)'
_computing_structure_solution 'ShelXT (Sheldrick, 2015)'
_diffrn_ambient_environment N~2~
_diffrn_ambient_temperature 199.98(10)
_diffrn_detector 'Hybrid Pixel Array Detector'
_diffrn_detector_area_resol_mean 10.0000
_diffrn_detector_type HyPix
_diffrn_measured_fraction_theta_full 0.999
_diffrn_measured_fraction_theta_max 0.847
_diffrn_measurement_details
;
List of Runs (angles in degrees, time in seconds):

  # Type    Start    End  Width  t~exp~   \w     \q     \k     \f   Frames
#--------------------------------------------------------------------------
  1  \w     -5.00  56.00   0.50    1.00    --    4.99  37.00  90.00  122
  2  \w    -62.00   5.00   0.50    1.00    --    4.99 -19.00 120.00  134
  3  \w    -22.00  25.00   0.50    1.00    --    4.99 -99.00  90.00   94
  4  \w    -55.00   5.00   0.50    1.00    --    4.99 -19.00  60.00  120
  5  \w    -19.00  78.00   0.50    1.00    --    4.99  77.00-120.00  194
  6  \w     35.00  60.00   0.50    1.00    --   -6.79   0.00 -60.00   50
  7  \w      0.00  25.00   0.50    1.00    --   -6.79 -99.00 -90.00   50
;
_diffrn_measurement_device 'four-circle diffractometer'
_diffrn_measurement_device_type 'XtaLAB Synergy, Single source at offset/far, HyPix'
_diffrn_measurement_method '\w scans'
_diffrn_orient_matrix_type 'CrysAlisPro convention (1999,Acta A55,543-557)'
_diffrn_orient_matrix_UB_11 -0.0138621000
_diffrn_orient_matrix_UB_12 -0.0955196000
_diffrn_orient_matrix_UB_13 -0.0041730000
_diffrn_orient_matrix_UB_21 -0.0480078000
_diffrn_orient_matrix_UB_22 0.0183917000
_diffrn_orient_matrix_UB_23 0.0213168000
_diffrn_orient_matrix_UB_31 -0.0257174000
_diffrn_orient_matrix_UB_32 0.0172030000
_diffrn_orient_matrix_UB_33 -0.0459226000
_diffrn_radiation_monochromator mirror
_diffrn_radiation_probe x-ray
_diffrn_radiation_type MoK\a
_diffrn_radiation_wavelength 0.71073
_diffrn_reflns_av_R_equivalents 0.0263
_diffrn_reflns_av_unetI/netI 0.0286
_diffrn_reflns_Laue_measured_fraction_full 0.999
_diffrn_reflns_Laue_measured_fraction_max 0.847
_diffrn_reflns_limit_h_max 15
_diffrn_reflns_limit_h_min -17
_diffrn_reflns_limit_k_max 10
_diffrn_reflns_limit_k_min -10
_diffrn_reflns_limit_l_max 19
_diffrn_reflns_limit_l_min -18
_diffrn_reflns_number 16628
_diffrn_reflns_point_group_measured_fraction_full 1.000
_diffrn_reflns_point_group_measured_fraction_max 0.800
_diffrn_reflns_theta_full 25.242
_diffrn_reflns_theta_max 30.604
_diffrn_reflns_theta_min 2.092
_diffrn_source 'micro-focus sealed X-ray tube'
_diffrn_source_type 'PhotonJet (Mo) X-ray Source'
_exptl_absorpt_coefficient_mu 1.296
_exptl_absorpt_correction_T_max 1.00000
_exptl_absorpt_correction_T_min 0.85091
_exptl_absorpt_correction_type multi-scan
_exptl_absorpt_process_details
;
CrysAlisPro 1.171.40.84a (Rigaku Oxford Diffraction, 2020)
Empirical absorption correction using spherical harmonics,
implemented in SCALE3 ABSPACK scaling algorithm.
;
_exptl_crystal_colour 'clear light orange'
_exptl_crystal_density_diffrn 1.439
_exptl_crystal_description block
_exptl_crystal_F_000 566
_exptl_crystal_size_max 0.15
_exptl_crystal_size_mid 0.15
_exptl_crystal_size_min 0.15
_refine_diff_density_max 0.244
_refine_diff_density_min -0.178
_refine_diff_density_rms 0.043
_refine_ls_abs_structure_details
;
 Flack x determined using 2552 quotients [(I+)-(I-)]/[(I+)+(I-)]
 (Parsons and Flack (2004), Acta Cryst. A60, s61).
;
_refine_ls_abs_structure_Flack -0.011(4)
_refine_ls_extinction_coef 0.0153(10)
_refine_ls_extinction_expression Fc^*^=kFc[1+0.001xFc^2^\l^3^/sin(2\q)]^-1/4^
_refine_ls_extinction_method SHELXL
_refine_ls_goodness_of_fit_ref 1.040
_refine_ls_hydrogen_treatment constr
_refine_ls_matrix_type full
_refine_ls_number_parameters 295
_refine_ls_number_reflns 6250
_refine_ls_number_restraints 3
_refine_ls_restrained_S_all 1.040
_refine_ls_R_factor_all 0.0233
_refine_ls_R_factor_gt 0.0222
_refine_ls_shift/su_max 0.002
_refine_ls_shift/su_mean 0.000
_refine_ls_structure_factor_coef Fsqd
_refine_ls_weighting_details 'w=1/[\s^2^(Fo^2^)+(0.0265P)^2^+0.0929P] where P=(Fo^2^+2Fc^2^)/3'
_refine_ls_weighting_scheme calc
_refine_ls_wR_factor_gt 0.0521
_refine_ls_wR_factor_ref 0.0526
_reflns_Friedel_coverage 0.762
_reflns_Friedel_fraction_full 1.000
_reflns_Friedel_fraction_max 0.746
_reflns_number_gt 6034
_reflns_number_total 6250
_reflns_threshold_expression 'I > 2\s(I)'
_cod_data_source_file d2nr05022f2.cif
_cod_data_source_block exp_108
_cod_depositor_comments 'Adding full bibliography for 1568070--1568073.cif.'
_cod_database_code 1568071
_shelxl_version_number 2013-4
_shelx_space_group_comment
;
The symmetry employed for this shelxl refinement is uniquely defined
by the following loop, which should always be used as a source of
symmetry information in preference to the above space-group names.
They are only intended as comments.
;
_shelx_estimated_absorpt_t_max 0.829
_shelx_estimated_absorpt_t_min 0.829
_diffrn_oxdiff_digest_frames
;
01e7be495c462469f6dceb71138c86b2bb000348930
;
_reflns_odcompleteness_completeness 99.93
_reflns_odcompleteness_iscentric 1
_reflns_odcompleteness_theta 26.32
_olex2_refinement_description
;
1. Fixed Uiso
 At 1.2 times of:
  All C(H) groups, All N(H,H,H) groups
 At 1.5 times of:
  All C(H,H,H) groups
2. Restrained distances
 Cu1-Cl4 \\sim Cu1-Cl4A
 with sigma of 0.02
3. Rigid bond restraints
 Cu1, Cl4A
 with sigma for 1-2 distances of 0.01 and sigma for 1-3 distances of 0.01
4. Uiso/Uaniso restraints and constraints
Cu1 \\sim Cl4A: within 2A with sigma of 0.005 and sigma for terminal atoms of
0.02
5. Others
 Sof(Cl4A)=1-FVAR(1)
 Sof(Cl4)=FVAR(1)
6.a Ternary CH refined with riding coordinates:
 C6(H6), C12(H12)
6.b Aromatic/amide H refined with riding coordinates:
 C7(H7), C11(H11), C13(H13), C14(H14), C15(H15), C16(H16), C17(H17), C19(H19),
 C1C(H1CA), C1D(H1D), C1E(H1E), C1F(H1F), C10(H10), C1H(H1H)
6.c Idealised Me refined as rotating group:
 N1(H1A,H1B,H1C), N2(H2A,H2B,H2C), C(HA,HB,HC), C1B(H1BA,H1BB,H1BC)
;
_olex2_submission_special_instructions 'No special instructions were received'
_oxdiff_exptl_absorpt_empirical_details
;
Empirical correction (ABSPACK) includes:
- Absorption correction using spherical harmonics
- Frame scaling
;
_oxdiff_exptl_absorpt_empirical_full_max 1.223
_oxdiff_exptl_absorpt_empirical_full_min 0.833

loop_
_space_group_symop_operation_xyz
'x, y, z'
'-x, y+1/2, -z'

loop_
_atom_site_label
_atom_site_type_symbol
_atom_site_fract_x
_atom_site_fract_y
_atom_site_fract_z
_atom_site_U_iso_or_equiv
_atom_site_adp_type
_atom_site_occupancy
_atom_site_site_symmetry_order
_atom_site_calc_flag
_atom_site_refinement_flags_posn
_atom_site_refinement_flags_adp
_atom_site_refinement_flags_occupancy
_atom_site_disorder_assembly
_atom_site_disorder_group
Cu1 Cu 0.75297(2) 0.22691(5) 0.51081(2) 0.02268(8) Uani 1 1 d D U . . .
Cl1 Cl 0.65885(4) 0.02294(8) 0.59363(4) 0.02625(11) Uani 1 1 d . . . . .
Cl2 Cl 0.65341(4) 0.48053(8) 0.53746(4) 0.03012(12) Uani 1 1 d . . . . .
Cl3 Cl 0.79558(4) 0.01843(9) 0.40130(4) 0.02996(12) Uani 1 1 d . . . . .
Cl4 Cl 0.9136(4) 0.3588(8) 0.5307(6) 0.0371(10) Uani 0.59(5) 1 d D . P A 1
N1 N 0.56597(14) 0.8076(3) 0.39766(12) 0.0240(4) Uani 1 1 d . . . . .
H1A H 0.6293 0.8621 0.4012 0.029 Uiso 1 1 calc GR . . . .
H1B H 0.5722 0.6927 0.4212 0.029 Uiso 1 1 calc GR . . . .
H1C H 0.5221 0.8729 0.4315 0.029 Uiso 1 1 calc GR . . . .
N2 N 0.88144(15) 0.7759(3) 0.59551(12) 0.0273(4) Uani 1 1 d . . . . .
H2A H 0.9151 0.8398 0.5526 0.033 Uiso 1 1 calc GR . . . .
H2B H 0.8190 0.8287 0.6029 0.033 Uiso 1 1 calc GR . . . .
H2C H 0.8715 0.6593 0.5753 0.033 Uiso 1 1 calc GR . . . .
C1 C 0.51117(16) 0.5323(3) 0.17380(13) 0.0213(4) Uani 1 1 d . . . . .
C5 C 0.97094(16) 0.5249(3) 0.81930(13) 0.0215(4) Uani 1 1 d . . . . .
C6 C 0.52257(16) 0.7991(3) 0.29476(14) 0.0210(4) Uani 1 1 d . . . . .
H6 H 0.4462 0.7750 0.2933 0.025 Uiso 1 1 calc R . . . .
C7 C 0.39939(17) 0.5483(3) 0.15790(14) 0.0247(4) Uani 1 1 d . . . . .
H7 H 0.3633 0.6325 0.1940 0.030 Uiso 1 1 calc R . . . .
C8 C 0.57377(17) 0.6427(3) 0.24263(14) 0.0224(4) Uani 1 1 d . . . . .
C9 C 0.90161(17) 0.6388(3) 0.75826(15) 0.0230(4) Uani 1 1 d . . . . .
C C 0.53912(18) 0.9880(3) 0.24918(16) 0.0302(5) Uani 1 1 d . . . . .
HA H 0.5006 1.0811 0.2814 0.045 Uiso 1 1 calc GR . . . .
HB H 0.5140 0.9839 0.1828 0.045 Uiso 1 1 calc GR . . . .
HC H 0.6132 1.0182 0.2546 0.045 Uiso 1 1 calc GR . . . .
C11 C 1.08352(16) 0.5288(3) 0.81837(15) 0.0269(4) Uani 1 1 d . . . . .
H11 H 1.1151 0.6084 0.7765 0.032 Uiso 1 1 calc R . . . .
C12 C 0.94682(16) 0.7757(3) 0.68983(15) 0.0253(4) Uani 1 1 d . . . . .
H12 H 1.0189 0.7360 0.6785 0.030 Uiso 1 1 calc R . . . .
C13 C 0.79410(18) 0.6286(4) 0.76557(16) 0.0296(5) Uani 1 1 d . . . . .
H13 H 0.7492 0.7040 0.7267 0.036 Uiso 1 1 calc R . . . .
C14 C 0.75044(18) 0.5061(4) 0.83075(17) 0.0348(5) Uani 1 1 d . . . . .
H14 H 0.6774 0.5011 0.8342 0.042 Uiso 1 1 calc R . . . .
C15 C 0.68125(18) 0.6132(4) 0.25584(17) 0.0323(5) Uani 1 1 d . . . . .
H15 H 0.7216 0.6843 0.3005 0.039 Uiso 1 1 calc R . . . .
C16 C 0.3966(2) 0.3150(3) 0.03422(16) 0.0333(5) Uani 1 1 d . . . . .
H16 H 0.3585 0.2455 -0.0126 0.040 Uiso 1 1 calc R . . . .
C17 C 0.34380(19) 0.4420(3) 0.09029(15) 0.0299(5) Uani 1 1 d . . . . .
H17 H 0.2705 0.4539 0.0814 0.036 Uiso 1 1 calc R . . . .
C18 C 0.92604(18) 0.4019(3) 0.88522(15) 0.0255(4) Uani 1 1 d . . . . .
C19 C 0.73124(19) 0.4764(4) 0.20260(19) 0.0389(6) Uani 1 1 d . . . . .
H19 H 0.8037 0.4563 0.2138 0.047 Uiso 1 1 calc R . . . .
C1A C 0.56381(18) 0.3991(3) 0.11859(15) 0.0254(4) Uani 1 1 d . . . . .
C1B C 0.9519(2) 0.9732(4) 0.72818(19) 0.0421(6) Uani 1 1 d . . . . .
H1BA H 0.9822 1.0532 0.6826 0.063 Uiso 1 1 calc GR . . . .
H1BB H 0.9950 0.9761 0.7876 0.063 Uiso 1 1 calc GR . . . .
H1BC H 0.8817 1.0153 0.7386 0.063 Uiso 1 1 calc GR . . . .
C1C C 0.9933(2) 0.2884(4) 0.94602(16) 0.0334(5) Uani 1 1 d . . . . .
H1CA H 0.9638 0.2076 0.9886 0.040 Uiso 1 1 calc R . . . .
C1D C 1.14564(19) 0.4168(4) 0.87841(16) 0.0330(5) Uani 1 1 d . . . . .
H1D H 1.2189 0.4210 0.8764 0.040 Uiso 1 1 calc R . . . .
C1E C 0.5036(2) 0.2934(3) 0.04827(15) 0.0315(5) Uani 1 1 d . . . . .
H1E H 0.5377 0.2081 0.0112 0.038 Uiso 1 1 calc R . . . .
C1F C 1.1009(2) 0.2956(4) 0.94309(18) 0.0361(5) Uani 1 1 d . . . . .
H1F H 1.1443 0.2208 0.9836 0.043 Uiso 1 1 calc R . . . .
C10 C 0.81467(19) 0.3949(4) 0.88880(16) 0.0328(5) Uani 1 1 d . . . . .
H10 H 0.7850 0.3138 0.9311 0.039 Uiso 1 1 calc R . . . .
C1H C 0.6746(2) 0.3737(4) 0.13514(17) 0.0335(5) Uani 1 1 d . . . . .
H1H H 0.7089 0.2861 0.0996 0.040 Uiso 1 1 calc R . . . .
Cl4A Cl 0.9051(13) 0.387(3) 0.505(2) 0.059(4) Uani 0.41(5) 1 d D U P A 2

loop_
_atom_site_aniso_label
_atom_site_aniso_U_11
_atom_site_aniso_U_22
_atom_site_aniso_U_33
_atom_site_aniso_U_23
_atom_site_aniso_U_13
_atom_site_aniso_U_12
Cu1 0.02067(12) 0.02071(13) 0.02714(13) -0.00164(12) 0.00500(9) -0.00039(10)
Cl1 0.0310(3) 0.0222(2) 0.0266(2) 0.0012(2) 0.00948(19) 0.0015(2)
Cl2 0.0279(3) 0.0224(2) 0.0406(3) 0.0062(2) 0.0060(2) 0.00567(19)
Cl3 0.0302(3) 0.0341(3) 0.0265(2) -0.0083(2) 0.00840(19) -0.0049(2)
Cl4 0.0212(10) 0.0340(11) 0.0571(19) -0.0136(12) 0.0092(12) -0.0052(8)
N1 0.0295(9) 0.0224(9) 0.0202(8) -0.0011(7) 0.0035(7) 0.0001(7)
N2 0.0309(9) 0.0278(10) 0.0234(8) 0.0026(7) 0.0020(7) 0.0023(7)
C1 0.0277(10) 0.0191(9) 0.0174(8) 0.0032(8) 0.0041(7) 0.0001(8)
C5 0.0233(9) 0.0220(10) 0.0194(8) -0.0029(8) 0.0025(7) -0.0005(8)
C6 0.0200(9) 0.0225(9) 0.0202(9) -0.0011(8) 0.0006(7) -0.0008(7)
C7 0.0284(10) 0.0245(10) 0.0213(9) -0.0003(8) 0.0034(8) -0.0004(8)
C8 0.0248(10) 0.0224(10) 0.0205(9) 0.0001(8) 0.0049(8) -0.0012(8)
C9 0.0236(10) 0.0234(10) 0.0218(10) -0.0020(8) 0.0009(8) 0.0005(8)
C 0.0324(11) 0.0270(12) 0.0310(11) 0.0078(9) 0.0010(9) 0.0018(9)
C11 0.0242(10) 0.0316(12) 0.0251(10) 0.0006(9) 0.0037(8) 0.0004(9)
C12 0.0226(10) 0.0278(11) 0.0252(10) 0.0037(8) -0.0008(8) 0.0005(8)
C13 0.0231(11) 0.0338(13) 0.0317(11) 0.0007(10) -0.0006(9) -0.0002(9)
C14 0.0217(10) 0.0451(15) 0.0379(12) -0.0008(11) 0.0052(9) -0.0057(10)
C15 0.0248(11) 0.0339(13) 0.0380(12) -0.0067(10) 0.0014(9) 0.0002(10)
C16 0.0475(14) 0.0268(12) 0.0245(11) -0.0045(9) -0.0053(10) -0.0035(10)
C17 0.0310(12) 0.0299(12) 0.0280(11) -0.0012(9) -0.0021(9) -0.0027(9)
C18 0.0299(11) 0.0248(11) 0.0217(10) -0.0037(8) 0.0015(8) -0.0047(9)
C19 0.0260(12) 0.0409(14) 0.0502(14) -0.0068(12) 0.0058(10) 0.0061(10)
C1A 0.0354(12) 0.0210(10) 0.0206(9) 0.0031(8) 0.0076(8) 0.0019(9)
C1B 0.0489(15) 0.0323(13) 0.0434(14) -0.0028(11) -0.0068(11) -0.0106(12)
C1C 0.0436(14) 0.0300(12) 0.0261(11) 0.0067(9) -0.0006(9) -0.0063(10)
C1D 0.0269(12) 0.0368(13) 0.0348(12) 0.0036(10) -0.0005(9) 0.0061(10)
C1E 0.0499(15) 0.0236(11) 0.0213(10) -0.0035(8) 0.0047(9) 0.0027(10)
C1F 0.0394(13) 0.0328(13) 0.0347(12) 0.0079(10) -0.0069(10) 0.0036(10)
C10 0.0333(12) 0.0371(13) 0.0288(11) -0.0004(10) 0.0070(9) -0.0121(10)
C1H 0.0369(13) 0.0297(12) 0.0354(12) -0.0018(10) 0.0123(10) 0.0076(10)
Cl4A 0.038(3) 0.049(4) 0.094(8) -0.039(5) 0.036(4) -0.021(2)

loop_
_atom_type_symbol
_atom_type_description
_atom_type_scat_dispersion_real
_atom_type_scat_dispersion_imag
_atom_type_scat_source
C C 0.0033 0.0016 'International Tables Vol C Tables 4.2.6.8 and 6.1.1.4'
H H 0.0000 0.0000 'International Tables Vol C Tables 4.2.6.8 and 6.1.1.4'
Cl Cl 0.1484 0.1585 'International Tables Vol C Tables 4.2.6.8 and 6.1.1.4'
Cu Cu 0.3201 1.2651 'International Tables Vol C Tables 4.2.6.8 and 6.1.1.4'
N N 0.0061 0.0033 'International Tables Vol C Tables 4.2.6.8 and 6.1.1.4'

loop_
_geom_angle_atom_site_label_1
_geom_angle_atom_site_label_2
_geom_angle_atom_site_label_3
_geom_angle
_geom_angle_site_symmetry_1
_geom_angle_site_symmetry_3
_geom_angle_publ_flag
Cl2 Cu1 Cl1 96.64(2) . . ?
Cl3 Cu1 Cl1 94.66(2) . . ?
Cl3 Cu1 Cl2 144.88(2) . . ?
Cl3 Cu1 Cl4 96.00(17) . . ?
Cl3 Cu1 Cl4A 93.7(3) . . ?
Cl4 Cu1 Cl1 135.90(19) . . ?
Cl4 Cu1 Cl2 98.65(14) . . ?
Cl4A Cu1 Cl1 146.7(10) . . ?
Cl4A Cu1 Cl2 94.8(5) . . ?
C7 C1 C8 123.50(19) . . ?
C7 C1 C1A 118.03(19) . . ?
C1A C1 C8 118.47(19) . . ?
C11 C5 C9 123.38(19) . . ?
C11 C5 C18 117.72(19) . . ?
C18 C5 C9 118.90(19) . . ?
N1 C6 C8 110.70(16) . . ?
N1 C6 C 108.32(17) . . ?
C8 C6 C 112.50(18) . . ?
C17 C7 C1 121.1(2) . . ?
C1 C8 C6 119.91(18) . . ?
C15 C8 C1 119.6(2) . . ?
C15 C8 C6 120.36(19) . . ?
C5 C9 C12 120.25(18) . . ?
C13 C9 C5 119.3(2) . . ?
C13 C9 C12 120.34(19) . . ?
C1D C11 C5 120.7(2) . . ?
N2 C12 C9 110.29(17) . . ?
N2 C12 C1B 108.40(18) . . ?
C9 C12 C1B 113.03(19) . . ?
C9 C13 C14 121.3(2) . . ?
C10 C14 C13 120.4(2) . . ?
C8 C15 C19 121.0(2) . . ?
C1E C16 C17 120.2(2) . . ?
C7 C17 C16 120.5(2) . . ?
C1C C18 C5 119.7(2) . . ?
C10 C18 C5 119.4(2) . . ?
C10 C18 C1C 120.9(2) . . ?
C1H C19 C15 120.7(2) . . ?
C1E C1A C1 119.1(2) . . ?
C1H C1A C1 119.7(2) . . ?
C1H C1A C1E 121.2(2) . . ?
C1F C1C C18 121.0(2) . . ?
C11 C1D C1F 121.3(2) . . ?
C16 C1E C1A 121.0(2) . . ?
C1C C1F C1D 119.6(2) . . ?
C14 C10 C18 120.6(2) . . ?
C19 C1H C1A 120.5(2) . . ?

loop_
_geom_bond_atom_site_label_1
_geom_bond_atom_site_label_2
_geom_bond_distance
_geom_bond_site_symmetry_2
_geom_bond_publ_flag
Cu1 Cl1 2.2625(6) . ?
Cu1 Cl2 2.2620(6) . ?
Cu1 Cl3 2.2381(6) . ?
Cu1 Cl4 2.241(5) . ?
Cu1 Cl4A 2.249(8) . ?
N1 C6 1.504(2) . ?
N2 C12 1.504(2) . ?
C1 C7 1.420(3) . ?
C1 C8 1.439(3) . ?
C1 C1A 1.426(3) . ?
C5 C9 1.434(3) . ?
C5 C11 1.426(3) . ?
C5 C18 1.427(3) . ?
C6 C8 1.512(3) . ?
C6 C 1.520(3) . ?
C7 C17 1.369(3) . ?
C8 C15 1.375(3) . ?
C9 C12 1.515(3) . ?
C9 C13 1.374(3) . ?
C11 C1D 1.368(3) . ?
C12 C1B 1.516(3) . ?
C13 C14 1.410(3) . ?
C14 C10 1.363(4) . ?
C15 C19 1.411(4) . ?
C16 C17 1.405(3) . ?
C16 C1E 1.362(4) . ?
C18 C1C 1.415(3) . ?
C18 C10 1.415(3) . ?
C19 C1H 1.359(4) . ?
C1A C1E 1.419(3) . ?
C1A C1H 1.415(3) . ?
C1C C1F 1.367(4) . ?
C1D C1F 1.406(4) . ?
